data_2105127
loop_
_publ_author_name
'Johmoto, Kohei'
'Ishida, Takashi'
'Sekine, Akiko'
'Uekusa, Hidehiro'
'Ohashi, Yuji'

_publ_section_title
;
 Relation between photochromic properties and molecular structures in
 salicylideneaniline crystals
;
_journal_coeditor_code OG5057
_journal_issue 3
_journal_name_full 'Acta Crystallographica Section B'
_journal_page_first 297
_journal_page_last 304
_journal_paper_doi 10.1107/S0108768112010993
_journal_volume 68
_journal_year 2012
_chemical_formula_moiety 'C21 H27 N O'
_chemical_formula_sum 'C21 H27 N O'
_chemical_formula_weight 309.44
_chemical_name_systematic
;
 ?
;
_space_group_IT_number 33
_symmetry_cell_setting orthorhombic
_symmetry_space_group_name_Hall 'P 2c -2n'
_symmetry_space_group_name_H-M 'P n a 21'
_atom_sites_solution_hydrogens geom
_atom_sites_solution_primary direct
_atom_sites_solution_secondary difmap
_audit_creation_method SHELXL-97
_cell_angle_alpha 90.00
_cell_angle_beta 90.00
_cell_angle_gamma 90.00
_cell_formula_units_Z 4
_cell_length_a 12.4043(6)
_cell_length_b 8.9918(5)
_cell_length_c 16.6903(7)
_cell_measurement_reflns_used 15059
_cell_measurement_temperature 296(2)
_cell_measurement_theta_max 27.42
_cell_measurement_theta_min 3.06
_cell_volume 1861.59(16)
_computing_cell_refinement 'PROCESS-AUTO (Rigaku, 1998)'
_computing_data_collection 'PROCESS-AUTO (Rigaku, 1998)'
_computing_data_reduction 'PROCESS-AUTO (Rigaku, 1998)'
_computing_molecular_graphics 'ORTEP-3 (Farrugia, 2008)'
_computing_publication_material 'SHELXL-97 (Sheldrick, 1997)'
_computing_structure_refinement 'SHELXL-97 (Sheldrick, 1997)'
_computing_structure_solution 'SHELXS-97 (Sheldrick, 1990)'
_diffrn_ambient_temperature 296(2)
_diffrn_measured_fraction_theta_full 0.998
_diffrn_measured_fraction_theta_max 0.998
_diffrn_measurement_device_type 'Rigaku R-AXIS RAPID IP Area Detector System'
_diffrn_measurement_method '\w scans'
_diffrn_radiation_monochromator graphite
_diffrn_radiation_source 'rotating anode X-ray tube'
_diffrn_radiation_type MoK\a
_diffrn_radiation_wavelength 0.71075
_diffrn_reflns_av_R_equivalents 0.0323
_diffrn_reflns_av_sigmaI/netI 0.0162
_diffrn_reflns_limit_h_max 15
_diffrn_reflns_limit_h_min -16
_diffrn_reflns_limit_k_max 11
_diffrn_reflns_limit_k_min -11
_diffrn_reflns_limit_l_max 20
_diffrn_reflns_limit_l_min -21
_diffrn_reflns_number 17422
_diffrn_reflns_theta_full 27.42
_diffrn_reflns_theta_max 27.42
_diffrn_reflns_theta_min 3.05
_exptl_absorpt_coefficient_mu 0.067
_exptl_absorpt_correction_T_max 0.9901
_exptl_absorpt_correction_T_min 0.7977
_exptl_absorpt_correction_type multi-scan
_exptl_absorpt_process_details 'Absorption was corrected by ABSCOR'
_exptl_crystal_colour yellow
_exptl_crystal_density_diffrn 1.104
_exptl_crystal_density_method 'not measured'
_exptl_crystal_description block
_exptl_crystal_F_000 672
_exptl_crystal_size_max 0.50
_exptl_crystal_size_mid 0.35
_exptl_crystal_size_min 0.15
_refine_diff_density_max 0.218
_refine_diff_density_min -0.138
_refine_ls_abs_structure_details 'Flack H D (1983), Acta Cryst. A39, 876-881'
_refine_ls_extinction_method none
_refine_ls_goodness_of_fit_ref 1.057
_refine_ls_hydrogen_treatment constr
_refine_ls_matrix_type full
_refine_ls_number_parameters 214
_refine_ls_number_reflns 2193
_refine_ls_number_restraints 1
_refine_ls_restrained_S_all 1.056
_refine_ls_R_factor_all 0.0440
_refine_ls_R_factor_gt 0.0388
_refine_ls_shift/su_max 0.000
_refine_ls_shift/su_mean 0.000
_refine_ls_structure_factor_coef Fsqd
_refine_ls_weighting_details 'calc w=1/[\s^2^(Fo^2^)+(0.0635P)^2^+0.1242P] where P=(Fo^2^+2Fc^2^)/3'
_refine_ls_weighting_scheme calc
_refine_ls_wR_factor_gt 0.0982
_refine_ls_wR_factor_ref 0.1009
_reflns_number_gt 1955
_reflns_number_total 2193
_reflns_threshold_expression >2sigma(I)
_cod_data_source_file og5057.cif
_cod_data_source_block 6
_cod_depositor_comments
;
The following automatic conversions were performed:

'_symmetry_cell_setting' value 'Orthorhombic' changed to
'orthorhombic' according to
/home/saulius/struct/CIF-dictionaries/cif_core.dic dictionary named
'cif_core.dic' version 2.4.1 from 2010-06-29.

Automatic conversion script
Id: cif_fix_values 1891 2012-01-12 08:04:46Z andrius 
;
_cod_original_sg_symbol_H-M Pna21
_cod_database_code 2105127

loop_
_symmetry_equiv_pos_as_xyz
'x, y, z'
'-x, -y, z+1/2'
'-x+1/2, y+1/2, z+1/2'
'x+1/2, -y+1/2, z'

loop_
_atom_site_type_symbol
_atom_site_label
_atom_site_fract_x
_atom_site_fract_y
_atom_site_fract_z
_atom_site_U_iso_or_equiv
_atom_site_adp_type
_atom_site_calc_flag
_atom_site_refinement_flags
_atom_site_occupancy
_atom_site_symmetry_multiplicity
O O1 -0.84007(12) -0.63129(15) -0.09389(9) 0.0426(3) Uani d . 1 1
H H1 -0.8852 -0.5749 -0.0748 0.064 Uiso calc R 1 1
N N1 -0.94351(13) -0.38858(18) -0.06977(10) 0.0374(4) Uani d . 1 1
C C1 -0.81743(15) -0.4166(2) -0.17701(12) 0.0337(4) Uani d . 1 1
C C2 -0.79029(15) -0.5638(2) -0.15614(10) 0.0327(4) Uani d . 1 1
C C3 -0.70898(16) -0.6406(2) -0.19846(11) 0.0347(4) Uani d . 1 1
C C4 -0.66127(16) -0.5665(2) -0.26238(11) 0.0368(4) Uani d . 1 1
H H4 -0.6075 -0.6158 -0.2908 0.044 Uiso calc R 1 1
C C5 -0.68902(16) -0.4218(2) -0.28688(11) 0.0346(4) Uani d . 1 1
C C6 -0.76649(16) -0.3483(2) -0.24299(12) 0.0354(4) Uani d . 1 1
H H6 -0.7856 -0.2518 -0.2571 0.043 Uiso calc R 1 1
C C7 -0.89474(17) -0.3316(2) -0.12988(12) 0.0364(4) Uani d . 1 1
H H7 -0.9090 -0.2335 -0.1439 0.044 Uiso calc R 1 1
C C8 -1.01957(15) -0.3096(2) -0.02234(12) 0.0351(4) Uani d . 1 1
C C9 -1.0794(2) -0.1892(3) -0.04932(14) 0.0497(5) Uani d . 1 1
H H9 -1.0699 -0.1531 -0.1011 0.060 Uiso calc R 1 1
C C10 -1.1536(2) -0.1231(3) 0.00167(16) 0.0579(6) Uani d . 1 1
H H10 -1.1933 -0.0418 -0.0161 0.070 Uiso calc R 1 1
C C11 -1.1695(2) -0.1755(3) 0.07772(15) 0.0566(6) Uani d . 1 1
H H11 -1.2194 -0.1297 0.1111 0.068 Uiso calc R 1 1
C C12 -1.1114(2) -0.2960(3) 0.10484(14) 0.0544(6) Uani d . 1 1
H H12 -1.1223 -0.3322 0.1564 0.065 Uiso calc R 1 1
C C13 -1.03672(19) -0.3627(2) 0.05471(13) 0.0458(5) Uani d . 1 1
H H13 -0.9975 -0.4442 0.0729 0.055 Uiso calc R 1 1
C C14 -0.67344(18) -0.7978(2) -0.17227(12) 0.0425(5) Uani d . 1 1
C C15 -0.7690(2) -0.9068(3) -0.17628(19) 0.0612(7) Uani d . 1 1
H H15A -0.7962 -0.9107 -0.2301 0.092 Uiso calc R 1 1
H H15B -0.8251 -0.8737 -0.1409 0.092 Uiso calc R 1 1
H H15C -0.7454 -1.0041 -0.1604 0.092 Uiso calc R 1 1
C C16 -0.6288(2) -0.7910(3) -0.08601(14) 0.0571(6) Uani d . 1 1
H H16A -0.6111 -0.8896 -0.0683 0.086 Uiso calc R 1 1
H H16B -0.6824 -0.7491 -0.0511 0.086 Uiso calc R 1 1
H H16C -0.5653 -0.7301 -0.0850 0.086 Uiso calc R 1 1
C C17 -0.5829(2) -0.8579(3) -0.22615(15) 0.0571(6) Uani d . 1 1
H H17A -0.6073 -0.8609 -0.2807 0.086 Uiso calc R 1 1
H H17B -0.5636 -0.9564 -0.2091 0.086 Uiso calc R 1 1
H H17C -0.5211 -0.7940 -0.2223 0.086 Uiso calc R 1 1
C C18 -0.63177(17) -0.3514(2) -0.35952(13) 0.0424(5) Uani d . 1 1
C C19 -0.6395(3) -0.4555(3) -0.43250(15) 0.0662(7) Uani d . 1 1
H H19A -0.6030 -0.5471 -0.4209 0.099 Uiso calc R 1 1
H H19B -0.6065 -0.4087 -0.4780 0.099 Uiso calc R 1 1
H H19C -0.7140 -0.4755 -0.4441 0.099 Uiso calc R 1 1
C C20 -0.6825(2) -0.2033(3) -0.38308(16) 0.0584(6) Uani d . 1 1
H H20A -0.7572 -0.2183 -0.3958 0.088 Uiso calc R 1 1
H H20B -0.6457 -0.1638 -0.4290 0.088 Uiso calc R 1 1
H H20C -0.6765 -0.1347 -0.3393 0.088 Uiso calc R 1 1
C C21 -0.5130(2) -0.3240(4) -0.3386(2) 0.0792(9) Uani d . 1 1
H H21A -0.5084 -0.2533 -0.2957 0.119 Uiso calc R 1 1
H H21B -0.4761 -0.2858 -0.3848 0.119 Uiso calc R 1 1
H H21C -0.4802 -0.4159 -0.3223 0.119 Uiso calc R 1 1

loop_
_atom_site_aniso_label
_atom_site_aniso_U_11
_atom_site_aniso_U_22
_atom_site_aniso_U_33
_atom_site_aniso_U_12
_atom_site_aniso_U_13
_atom_site_aniso_U_23
O1 0.0466(8) 0.0398(7) 0.0414(7) 0.0060(6) 0.0123(6) 0.0088(6)
N1 0.0363(8) 0.0377(8) 0.0381(8) 0.0039(7) 0.0031(7) -0.0029(6)
C1 0.0309(9) 0.0369(9) 0.0332(8) 0.0022(7) -0.0006(7) -0.0003(7)
C2 0.0331(9) 0.0366(9) 0.0283(8) 0.0009(7) -0.0014(7) 0.0026(7)
C3 0.0365(10) 0.0357(9) 0.0320(9) 0.0050(7) -0.0025(7) 0.0010(8)
C4 0.0346(10) 0.0440(10) 0.0316(9) 0.0073(8) 0.0030(7) -0.0002(7)
C5 0.0349(9) 0.0389(9) 0.0301(8) -0.0016(7) -0.0004(7) 0.0049(7)
C6 0.0365(9) 0.0327(8) 0.0371(9) 0.0017(7) -0.0007(8) 0.0056(7)
C7 0.0366(10) 0.0329(8) 0.0397(9) 0.0047(8) 0.0005(8) 0.0005(8)
C8 0.0306(9) 0.0374(9) 0.0374(9) 0.0014(7) 0.0007(7) -0.0060(7)
C9 0.0508(13) 0.0592(13) 0.0392(10) 0.0136(10) 0.0003(9) 0.0032(10)
C10 0.0527(14) 0.0629(14) 0.0581(14) 0.0271(12) -0.0028(11) -0.0066(12)
C11 0.0464(13) 0.0737(16) 0.0498(13) 0.0149(11) 0.0067(10) -0.0175(11)
C12 0.0559(14) 0.0696(15) 0.0377(10) 0.0075(12) 0.0102(10) 0.0006(11)
C13 0.0473(12) 0.0454(11) 0.0447(12) 0.0065(9) 0.0042(9) 0.0038(9)
C14 0.0525(12) 0.0367(10) 0.0383(10) 0.0116(8) 0.0057(9) 0.0035(8)
C15 0.0760(17) 0.0378(10) 0.0698(15) -0.0020(11) 0.0100(15) 0.0003(11)
C16 0.0669(15) 0.0620(14) 0.0425(11) 0.0262(12) -0.0019(11) 0.0106(10)
C17 0.0679(17) 0.0520(12) 0.0515(13) 0.0277(12) 0.0103(12) 0.0052(10)
C18 0.0410(11) 0.0498(11) 0.0363(9) -0.0022(9) 0.0046(8) 0.0082(9)
C19 0.095(2) 0.0655(16) 0.0380(11) -0.0017(14) 0.0178(12) 0.0040(11)
C20 0.0714(16) 0.0548(13) 0.0490(13) 0.0003(12) 0.0109(11) 0.0197(11)
C21 0.0447(14) 0.113(2) 0.0804(19) -0.0178(15) 0.0040(14) 0.0296(18)

loop_
_atom_type_symbol
_atom_type_description
_atom_type_scat_dispersion_real
_atom_type_scat_dispersion_imag
_atom_type_scat_source
C C 0.0033 0.0000 'International Tables Vol C Tables 4.2.6.8 and 6.1.1.4'
H H 0.0000 0.0000 'International Tables Vol C Tables 4.2.6.8 and 6.1.1.4'
N N 0.0061 0.0000 'International Tables Vol C Tables 4.2.6.8 and 6.1.1.4'
O O 0.0106 0.0000 'International Tables Vol C Tables 4.2.6.8 and 6.1.1.4'

loop_
_geom_angle_atom_site_label_1
_geom_angle_atom_site_label_2
_geom_angle_atom_site_label_3
_geom_angle
C2 O1 H1 109.5
C7 N1 C8 123.43(17)
C2 C1 C6 119.65(17)
C2 C1 C7 121.09(17)
C6 C1 C7 119.22(17)
O1 C2 C1 120.14(16)
O1 C2 C3 119.41(16)
C1 C2 C3 120.42(16)
C4 C3 C2 116.98(16)
C4 C3 C14 122.32(17)
C2 C3 C14 120.68(16)
C3 C4 C5 124.22(17)
C3 C4 H4 117.9
C5 C4 H4 117.9
C6 C5 C4 117.38(17)
C6 C5 C18 122.87(17)
C4 C5 C18 119.74(17)
C5 C6 C1 121.27(17)
C5 C6 H6 119.4
C1 C6 H6 119.4
N1 C7 C1 121.66(17)
N1 C7 H7 119.2
C1 C7 H7 119.2
C13 C8 C9 119.12(19)
C13 C8 N1 116.49(17)
C9 C8 N1 124.33(18)
C10 C9 C8 119.3(2)
C10 C9 H9 120.3
C8 C9 H9 120.3
C11 C10 C9 121.1(2)
C11 C10 H10 119.4
C9 C10 H10 119.4
C10 C11 C12 120.1(2)
C10 C11 H11 120.0
C12 C11 H11 120.0
C11 C12 C13 119.5(2)
C11 C12 H12 120.3
C13 C12 H12 120.3
C12 C13 C8 120.9(2)
C12 C13 H13 119.6
C8 C13 H13 119.6
C17 C14 C15 108.3(2)
C17 C14 C3 111.42(17)
C15 C14 C3 110.53(19)
C17 C14 C16 107.31(19)
C15 C14 C16 110.0(2)
C3 C14 C16 109.30(17)
C14 C15 H15A 109.5
C14 C15 H15B 109.5
H15A C15 H15B 109.5
C14 C15 H15C 109.5
H15A C15 H15C 109.5
H15B C15 H15C 109.5
C14 C16 H16A 109.5
C14 C16 H16B 109.5
H16A C16 H16B 109.5
C14 C16 H16C 109.5
H16A C16 H16C 109.5
H16B C16 H16C 109.5
C14 C17 H17A 109.5
C14 C17 H17B 109.5
H17A C17 H17B 109.5
C14 C17 H17C 109.5
H17A C17 H17C 109.5
H17B C17 H17C 109.5
C20 C18 C21 108.4(2)
C20 C18 C19 107.5(2)
C21 C18 C19 109.7(2)
C20 C18 C5 111.82(19)
C21 C18 C5 109.26(19)
C19 C18 C5 110.11(18)
C18 C19 H19A 109.5
C18 C19 H19B 109.5
H19A C19 H19B 109.5
C18 C19 H19C 109.5
H19A C19 H19C 109.5
H19B C19 H19C 109.5
C18 C20 H20A 109.5
C18 C20 H20B 109.5
H20A C20 H20B 109.5
C18 C20 H20C 109.5
H20A C20 H20C 109.5
H20B C20 H20C 109.5
C18 C21 H21A 109.5
C18 C21 H21B 109.5
H21A C21 H21B 109.5
C18 C21 H21C 109.5
H21A C21 H21C 109.5
H21B C21 H21C 109.5

loop_
_geom_bond_atom_site_label_1
_geom_bond_atom_site_label_2
_geom_bond_distance
O1 C2 1.352(2)
O1 H1 0.8200
N1 C7 1.279(3)
N1 C8 1.421(2)
C1 C2 1.409(3)
C1 C6 1.410(3)
C1 C7 1.457(3)
C2 C3 1.412(3)
C3 C4 1.390(3)
C3 C14 1.543(3)
C4 C5 1.406(3)
C4 H4 0.9300
C5 C6 1.377(3)
C5 C18 1.541(3)
C6 H6 0.9300
C7 H7 0.9300
C8 C13 1.388(3)
C8 C9 1.388(3)
C9 C10 1.387(3)
C9 H9 0.9300
C10 C11 1.368(4)
C10 H10 0.9300
C11 C12 1.377(4)
C11 H11 0.9300
C12 C13 1.385(3)
C12 H12 0.9300
C13 H13 0.9300
C14 C17 1.537(3)
C14 C15 1.540(4)
C14 C16 1.544(3)
C15 H15A 0.9600
C15 H15B 0.9600
C15 H15C 0.9600
C16 H16A 0.9600
C16 H16B 0.9600
C16 H16C 0.9600
C17 H17A 0.9600
C17 H17B 0.9600
C17 H17C 0.9600
C18 C20 1.524(3)
C18 C21 1.534(4)
C18 C19 1.539(3)
C19 H19A 0.9600
C19 H19B 0.9600
C19 H19C 0.9600
C20 H20A 0.9600
C20 H20B 0.9600
C20 H20C 0.9600
C21 H21A 0.9600
C21 H21B 0.9600
C21 H21C 0.9600

loop_
_geom_torsion_atom_site_label_1
_geom_torsion_atom_site_label_2
_geom_torsion_atom_site_label_3
_geom_torsion_atom_site_label_4
_geom_torsion
C6 C1 C2 O1 -178.79(17)
C7 C1 C2 O1 3.3(3)
C6 C1 C2 C3 3.0(3)
C7 C1 C2 C3 -174.90(17)
O1 C2 C3 C4 179.40(17)
C1 C2 C3 C4 -2.4(3)
O1 C2 C3 C14 -2.5(3)
C1 C2 C3 C14 175.78(18)
C2 C3 C4 C5 -0.1(3)
C14 C3 C4 C5 -178.16(18)
C3 C4 C5 C6 1.8(3)
C3 C4 C5 C18 -179.10(19)
C4 C5 C6 C1 -1.2(3)
C18 C5 C6 C1 179.78(18)
C2 C1 C6 C5 -1.2(3)
C7 C1 C6 C5 176.78(18)
C8 N1 C7 C1 -179.89(17)
C2 C1 C7 N1 -2.5(3)
C6 C1 C7 N1 179.63(19)
C7 N1 C8 C13 -157.8(2)
C7 N1 C8 C9 25.0(3)
C13 C8 C9 C10 1.0(3)
N1 C8 C9 C10 178.2(2)
C8 C9 C10 C11 -0.6(4)
C9 C10 C11 C12 -0.1(4)
C10 C11 C12 C13 0.4(4)
C11 C12 C13 C8 0.1(4)
C9 C8 C13 C12 -0.8(3)
N1 C8 C13 C12 -178.2(2)
C4 C3 C14 C17 -1.0(3)
C2 C3 C14 C17 -179.0(2)
C4 C3 C14 C15 -121.4(2)
C2 C3 C14 C15 60.6(2)
C4 C3 C14 C16 117.4(2)
C2 C3 C14 C16 -60.6(2)
C6 C5 C18 C20 -8.2(3)
C4 C5 C18 C20 172.7(2)
C6 C5 C18 C21 111.7(3)
C4 C5 C18 C21 -67.3(3)
C6 C5 C18 C19 -127.7(2)
C4 C5 C18 C19 53.3(3)

loop_
_cod_related_entry_id
_cod_related_entry_database
_cod_related_entry_code
1 ChemSpider 26947502
